data_2010739
loop_
_publ_author_name
'Pluta, Krystian'
'Suwi\'nska, Kinga'

_publ_section_title
;
 Azinyl sulfides. L.
 14-Methyl-1,4-thiazino[2,3-<i>c</i>;6,5-<i>c</i>']diquinoline
;
_journal_issue 3
_journal_name_full 'Acta Crystallographica Section C'
_journal_page_first 374
_journal_page_last 375
_journal_paper_doi 10.1107/S0108270199015759
_journal_volume 56
_journal_year 2000
_chemical_formula_sum 'C19 H13 N3 S'
_chemical_formula_weight 315.38
_chemical_name_systematic
;
4-methyl-1,4-thiazino[2,3-c;6,5-c']diquinoline
;
_space_group_IT_number 14
_symmetry_cell_setting monoclinic
_symmetry_space_group_name_Hall '-P 2ybc'
_symmetry_space_group_name_H-M 'P 1 21/c 1'
_cell_angle_alpha 90.00
_cell_angle_beta 109.01(3)
_cell_angle_gamma 90.00
_cell_formula_units_Z 4
_cell_length_a 11.848(3)
_cell_length_b 11.015(4)
_cell_length_c 12.313(4)
_cell_measurement_reflns_used 25
_cell_measurement_temperature 293(2)
_cell_measurement_theta_max 14
_cell_measurement_theta_min 6
_cell_volume 1519.3(9)
_computing_cell_refinement 'CAD-4 Software'
_computing_data_collection 'CAD-4 Software (Enraf-Nonius, 1989)'
_computing_data_reduction 'SDP-Plus (Frenz, 1985)'
_computing_molecular_graphics 'ORTEPII (Johnson, 1976)'
_computing_publication_material SHELXL93
_computing_structure_refinement 'SHELXL93 (Sheldrick, 1993)'
_computing_structure_solution 'SHELXS86 (Sheldrick, 1990)'
_diffrn_ambient_temperature 293(2)
_diffrn_measurement_device 'Enraf-Nonius CAD-4'
_diffrn_measurement_method \w/2\q
_diffrn_radiation_monochromator graphite
_diffrn_radiation_source 'fine-focus sealed tube'
_diffrn_radiation_type 'Mo K\a'
_diffrn_radiation_wavelength .71073
_diffrn_reflns_av_R_equivalents .021
_diffrn_reflns_av_sigmaI/netI .031
_diffrn_reflns_limit_h_max 15
_diffrn_reflns_limit_h_min -16
_diffrn_reflns_limit_k_max 15
_diffrn_reflns_limit_k_min 0
_diffrn_reflns_limit_l_max 17
_diffrn_reflns_limit_l_min 0
_diffrn_reflns_number 4597
_diffrn_reflns_theta_max 30.04
_diffrn_reflns_theta_min 2.55
_diffrn_standards_decay_% .5
_diffrn_standards_interval_time 60
_diffrn_standards_number 3
_exptl_absorpt_coefficient_mu .215
_exptl_absorpt_correction_type none
_exptl_crystal_colour yellow
_exptl_crystal_density_diffrn 1.379
_exptl_crystal_density_meas ?
_exptl_crystal_description prism
_exptl_crystal_F_000 656
_exptl_crystal_size_max .82
_exptl_crystal_size_mid .28
_exptl_crystal_size_min .21
_refine_diff_density_max .207
_refine_diff_density_min -.207
_refine_ls_extinction_coef .0118(18)
_refine_ls_extinction_method 'SHELXL93 (Sheldrick, 1993)'
_refine_ls_goodness_of_fit_all 1.032
_refine_ls_goodness_of_fit_ref 1.140
_refine_ls_hydrogen_treatment constr
_refine_ls_matrix_type full
_refine_ls_number_parameters 210
_refine_ls_number_reflns 4315
_refine_ls_number_restraints 0
_refine_ls_restrained_S_all 1.208
_refine_ls_restrained_S_obs 1.140
_refine_ls_R_factor_all .076
_refine_ls_R_factor_gt .042
_refine_ls_shift/esd_mean .000
_refine_ls_shift/su_max .017
_refine_ls_structure_factor_coef Fsqd
_refine_ls_weighting_details 'w = 1/[\s^2^(Fo^2^)+(0.0681P)^2^+0.0125P] where P=(Fo^2^+2Fc^2^)/3'
_refine_ls_weighting_scheme calc
_refine_ls_wR_factor_all .138
_refine_ls_wR_factor_ref .109
_reflns_number_gt 3052
_reflns_number_total 4409
_reflns_threshold_expression 'I > 2\s(I)'
_cod_data_source_file os1091.cif
_cod_data_source_block I
_cod_depositor_comments
;
The following automatic conversions were performed:
'_symmetry_cell_setting' value 'Monoclinic' changed to 'monoclinic'
according to '/home/saulius/struct/CIF-dictionaries/cif_core.dic'
dictionary named 'cif_core.dic' version 2.4.1 from
2010-06-29.

'_geom_bond_publ_flag' value 'Y' changed to 'y' according to
'/home/saulius/struct/CIF-dictionaries/cif_core.dic' dictionary named
'cif_core.dic' version 2.4.1 from 2010-06-29 (9 times).

Automatic conversion script
Id: cif_fix_enum 1527 2010-12-29 10:47:43Z saulius 

The following automatic conversions were performed:

'_symmetry_cell_setting' value 'Monoclinic' changed to 'monoclinic'
according to /home/saulius/struct/CIF-dictionaries/cif_core.dic
dictionary named 'cif_core.dic' version 2.4.1 from
2010-06-29.

'_geom_bond_publ_flag' value 'Y' changed to 'y'
according to /home/saulius/struct/CIF-dictionaries/cif_core.dic
dictionary named 'cif_core.dic' version 2.4.1 from 2010-06-29 (9
times).

'_geom_angle_publ_flag' value 'Y' changed to 'y' according
to /home/saulius/struct/CIF-dictionaries/cif_core.dic dictionary
named 'cif_core.dic' version 2.4.1 from 2010-06-29 (20
times).

'_geom_torsion_publ_flag' value 'Y' changed to 'y' according
to /home/saulius/struct/CIF-dictionaries/cif_core.dic dictionary
named 'cif_core.dic' version 2.4.1 from 2010-06-29 (9 times).

Automatic conversion script
Id: cif_fix_values 1715 2011-07-08 13:25:40Z adriana 

The following automatic conversions were performed:

'_exptl_crystal_density_meas' value 'not measured' was changed to '?'
- the value is perceived as not measured.

Automatic conversion script
Id: cif_fix_values 3008 2015-01-20 13:52:24Z robertas 

The following automatic conversions were performed:

'_refine_ls_weighting_scheme' value 'calc w =
1/[\s^2^(Fo^2^)+(0.0681P)^2^+0.0125P] where P=(Fo^2^+2Fc^2^)/3' was
changed to 'calc'. New tag '_refine_ls_weighting_details' was
created. The value of the new tag was set to 'w =
1/[\s^2^(Fo^2^)+(0.0681P)^2^+0.0125P] where P=(Fo^2^+2Fc^2^)/3'.

Automatic conversion script
Id: cif_fix_values 3143 2015-03-26 13:38:13Z robertas 
;
_cod_original_cell_volume 1519.3(8)
_cod_original_sg_symbol_H-M 'P 21/c'
_cod_original_formula_sum 'C19 H13 N3 S1'
_cod_database_code 2010739

loop_
_symmetry_equiv_pos_as_xyz
'x, y, z'
'-x, y+1/2, -z+1/2'
'-x, -y, -z'
'x, -y-1/2, z-1/2'

loop_
_atom_site_aniso_label
_atom_site_aniso_U_11
_atom_site_aniso_U_22
_atom_site_aniso_U_33
_atom_site_aniso_U_12
_atom_site_aniso_U_13
_atom_site_aniso_U_23
S1 .0445(2) .0682(3) .0445(2) .0081(2) .01990(15) .0018(2)
N1 .0678(9) .0762(9) .0328(6) -.0099(7) .0176(6) .0008(6)
C2 .0627(9) .0697(10) .0390(7) -.0037(8) .0248(7) -.0031(7)
C3 .0473(7) .0510(8) .0356(6) -.0023(6) .0166(5) .0002(6)
C4 .0450(7) .0389(6) .0316(6) -.0034(5) .0116(5) .0025(5)
C5 .0475(7) .0393(6) .0363(6) -.0054(6) .0103(5) .0065(5)
C6 .0489(7) .0446(7) .0495(8) .0006(6) .0095(6) .0067(6)
C7 .0484(8) .0542(9) .0745(11) .0035(7) .0061(8) .0110(8)
C8 .0549(9) .0650(10) .0662(11) -.0041(8) -.0073(8) .0225(9)
C9 .0691(10) .0683(11) .0408(8) -.0165(9) -.0006(7) .0147(7)
C10 .0573(8) .0527(8) .0354(7) -.0133(7) .0097(6) .0082(6)
N2 .0530(7) .0556(7) .0490(7) .0076(6) .0123(6) .0139(6)
C12 .0485(8) .0509(8) .0515(8) .0109(6) .0150(6) .0064(7)
C13 .0403(6) .0448(7) .0365(6) -.0005(5) .0109(5) .0003(5)
C14 .0402(6) .0362(6) .0307(6) -.0012(5) .0076(5) -.0024(5)
C15 .0460(7) .0381(6) .0305(6) -.0046(5) .0095(5) -.0047(5)
C16 .0563(8) .0462(8) .0417(7) .0014(6) .0187(6) -.0047(6)
C17 .0680(10) .0572(9) .0501(8) -.0076(7) .0306(8) -.0141(7)
C18 .0766(11) .0616(9) .0359(7) -.0187(8) .0228(7) -.0072(7)
C19 .0672(9) .0554(9) .0340(7) -.0122(7) .0099(6) .0034(6)
C20 .0478(7) .0427(7) .0353(6) -.0082(6) .0074(5) .0010(5)
N3 .0518(6) .0377(5) .0317(5) .0042(5) .0104(5) -.0012(4)
C21 .0625(9) .0387(7) .0474(8) -.0034(6) .0166(7) -.0033(6)

loop_
_atom_site_label
_atom_site_fract_x
_atom_site_fract_y
_atom_site_fract_z
_atom_site_U_iso_or_equiv
_atom_site_thermal_displace_type
_atom_site_calc_flag
_atom_site_refinement_flags
_atom_site_occupancy
_atom_site_disorder_group
_atom_site_type_symbol
S1 .54501(3) .05215(4) .33123(3) .05108(13) Uani d . 1 . S
N1 .80594(13) -.01535(14) .62556(10) .0587(4) Uani d . 1 . N
C2 .7106(2) .0264(2) .54601(13) .0551(4) Uani d . 1 . C
H2 .6582(2) .0749(2) .56896(13) .066 Uiso calc R 1 . H
C3 .68292(13) .00164(13) .42723(11) .0439(3) Uani d . 1 . C
C4 .76053(12) -.06552(11) .39000(11) .0387(3) Uani d . 1 . C
C5 .86893(12) -.10646(12) .47304(11) .0418(3) Uani d . 1 . C
C6 .96006(13) -.16755(13) .44433(13) .0492(3) Uani d . 1 . C
H6 .95199(13) -.18062(13) .36754(13) .059 Uiso calc R 1 . H
C7 1.06057(14) -.2079(2) .5286(2) .0624(4) Uani d . 1 . C
H7 1.11993(14) -.2482(2) .5086(2) .075 Uiso calc R 1 . H
C8 1.0739(2) -.1886(2) .6443(2) .0686(5) Uani d . 1 . C
H8 1.1408(2) -.2189(2) .7009(2) .082 Uiso calc R 1 . H
C9 .9903(2) -.1261(2) .67531(13) .0639(5) Uani d . 1 . C
H9 1.0018(2) -.1120(2) .75266(13) .077 Uiso calc R 1 . H
C10 .88491(14) -.08180(14) .59058(12) .0498(4) Uani d . 1 . C
N2 .55081(11) .17115(12) .02745(11) .0536(3) Uani d . 1 . N
C12 .53170(13) .15748(14) .12578(13) .0506(3) Uani d . 1 . C
H12 .47616(13) .20822(14) .14139(13) .061 Uiso calc R 1 . H
C13 .59009(12) .07067(12) .20937(11) .0409(3) Uani d . 1 . C
C14 .67742(11) -.00166(11) .19243(10) .0367(3) Uani d . 1 . C
C15 .70708(12) .01556(12) .09039(10) .0389(3) Uani d . 1 . C
C16 .80041(14) -.04751(13) .06605(12) .0474(3) Uani d . 1 . C
H16 .84925(14) -.10003(13) .12039(12) .057 Uiso calc R 1 . H
C17 .8190(2) -.03136(15) -.03730(14) .0557(4) Uani d . 1 . C
H17 .8807(2) -.07268(15) -.05242(14) .067 Uiso calc R 1 . H
C18 .7454(2) .04720(15) -.12061(13) .0570(4) Uani d . 1 . C
H18 .7562(2) .05427(15) -.19184(13) .068 Uiso calc R 1 . H
C19 .6586(2) .11280(15) -.09785(12) .0538(4) Uani d . 1 . C
H19 .6126(2) .16659(15) -.15269(12) .065 Uiso calc R 1 . H
C20 .63747(13) .10032(13) .00836(11) .0434(3) Uani d . 1 . C
N3 .73816(11) -.09129(10) .27242(9) .0411(3) Uani d . 1 . N
C21 .71678(14) -.21884(13) .23508(13) .0499(3) Uani d . 1 . C
H21A .7034(10) -.2663(2) .2952(4) .075 Uiso calc R 1 . H
H21B .7851(4) -.2498(3) .2184(9) .075 Uiso calc R 1 . H
H21C .6479(6) -.2235(2) .1673(6) .075 Uiso calc R 1 . H

loop_
_atom_type_symbol
_atom_type_description
_atom_type_scat_dispersion_real
_atom_type_scat_dispersion_imag
_atom_type_scat_source
C C .0033 .0016 'International Tables Vol C Tables 4.2.6.8 and 6.1.1.4'
H H .0000 .0000 'International Tables Vol C Tables 4.2.6.8 and 6.1.1.4'
N N .0061 .0033 'International Tables Vol C Tables 4.2.6.8 and 6.1.1.4'
S S .1246 .1234 'International Tables Vol C Tables 4.2.6.8 and 6.1.1.4'

loop_
_geom_angle_atom_site_label_1
_geom_angle_atom_site_label_2
_geom_angle_atom_site_label_3
_geom_angle
_geom_angle_publ_flag
C13 S1 C3 97.79(7) y
C2 N1 C10 117.66(13) y
N1 C2 C3 123.8(2) y
C4 C3 C2 119.63(14) ?
C4 C3 S1 121.44(10) y
C2 C3 S1 118.86(12) y
C3 C4 N3 121.93(12) y
C3 C4 C5 118.39(12) ?
N3 C4 C5 119.64(12) y
C6 C5 C10 119.11(13) ?
C6 C5 C4 123.61(12) ?
C10 C5 C4 117.27(14) ?
C7 C6 C5 120.7(2) ?
C6 C7 C8 120.2(2) ?
C9 C8 C7 120.81(15) ?
C8 C9 C10 120.8(2) ?
N1 C10 C5 123.09(14) y
N1 C10 C9 118.65(14) y
C5 C10 C9 118.2(2) ?
C12 N2 C20 117.24(12) y
N2 C12 C13 124.11(14) y
C14 C13 C12 119.79(13) ?
C14 C13 S1 120.96(10) y
C12 C13 S1 119.19(11) y
C13 C14 N3 122.43(12) y
C13 C14 C15 118.12(12) ?
N3 C14 C15 119.45(12) y
C16 C15 C14 123.72(12) ?
C16 C15 C20 118.84(12) ?
C14 C15 C20 117.44(13) ?
C17 C16 C15 120.28(15) ?
C16 C17 C18 120.5(2) ?
C19 C18 C17 120.52(14) ?
C18 C19 C20 120.82(15) ?
N2 C20 C19 118.12(13) y
N2 C20 C15 123.03(13) y
C19 C20 C15 118.85(14) ?
C4 N3 C14 117.15(11) y
C4 N3 C21 117.82(11) y
C14 N3 C21 116.82(11) y

loop_
_geom_bond_atom_site_label_1
_geom_bond_atom_site_label_2
_geom_bond_site_symmetry_2
_geom_bond_distance
_geom_bond_publ_flag
S1 C13 . 1.7608(15) y
S1 C3 . 1.766(2) y
N1 C2 . 1.314(2) y
N1 C10 . 1.364(2) y
C2 C3 . 1.417(2) ?
C3 C4 . 1.370(2) ?
C4 N3 . 1.413(2) y
C4 C5 . 1.429(2) ?
C5 C6 . 1.412(2) ?
C5 C10 . 1.423(2) ?
C6 C7 . 1.374(2) ?
C7 C8 . 1.398(3) ?
C8 C9 . 1.360(3) ?
C9 C10 . 1.427(2) ?
N2 C12 . 1.311(2) y
N2 C20 . 1.369(2) y
C12 C13 . 1.410(2) ?
C13 C14 . 1.375(2) ?
C14 N3 . 1.415(2) y
C14 C15 . 1.423(2) ?
C15 C16 . 1.418(2) ?
C15 C20 . 1.425(2) ?
C16 C17 . 1.372(2) ?
C17 C18 . 1.407(2) ?
C18 C19 . 1.358(2) ?
C19 C20 . 1.416(2) ?
N3 C21 . 1.474(2) y

loop_
_geom_torsion_atom_site_label_1
_geom_torsion_atom_site_label_2
_geom_torsion_atom_site_label_3
_geom_torsion_atom_site_label_4
_geom_torsion
_geom_torsion_publ_flag
C10 N1 C2 C3 2.9(3) ?
N1 C2 C3 C4 -2.6(2) ?
N1 C2 C3 S1 174.30(13) ?
C13 S1 C3 C4 -32.09(13) y
C13 S1 C3 C2 151.06(13) ?
C2 C3 C4 N3 -179.04(13) ?
S1 C3 C4 N3 4.1(2) y
C2 C3 C4 C5 -1.3(2) ?
S1 C3 C4 C5 -178.12(10) ?
C3 C4 C5 C6 -174.63(13) ?
N3 C4 C5 C6 3.2(2) ?
C3 C4 C5 C10 4.4(2) ?
N3 C4 C5 C10 -177.79(12) ?
C10 C5 C6 C7 3.0(2) ?
C4 C5 C6 C7 -177.95(14) ?
C5 C6 C7 C8 -.1(2) ?
C6 C7 C8 C9 -2.4(3) ?
C7 C8 C9 C10 1.9(3) ?
C2 N1 C10 C5 .6(2) ?
C2 N1 C10 C9 178.83(15) ?
C6 C5 C10 N1 174.85(14) ?
C4 C5 C10 N1 -4.2(2) ?
C6 C5 C10 C9 -3.4(2) ?
C4 C5 C10 C9 177.51(13) ?
C8 C9 C10 N1 -177.4(2) ?
C8 C9 C10 C5 1.0(2) ?
C20 N2 C12 C13 -3.5(2) ?
N2 C12 C13 C14 3.5(2) ?
N2 C12 C13 S1 -173.71(13) ?
C3 S1 C13 C14 30.91(12) y
C3 S1 C13 C12 -151.91(12) ?
C12 C13 C14 N3 -179.23(12) ?
S1 C13 C14 N3 -2.1(2) y
C12 C13 C14 C15 .9(2) ?
S1 C13 C14 C15 178.10(10) ?
C13 C14 C15 C16 175.85(12) ?
N3 C14 C15 C16 -4.0(2) ?
C13 C14 C15 C20 -4.8(2) ?
N3 C14 C15 C20 175.35(11) ?
C14 C15 C16 C17 176.05(14) ?
C20 C15 C16 C17 -3.3(2) ?
C15 C16 C17 C18 -.4(2) ?
C16 C17 C18 C19 3.3(2) ?
C17 C18 C19 C20 -2.3(2) ?
C12 N2 C20 C19 179.35(14) ?
C12 N2 C20 C15 -.9(2) ?
C18 C19 C20 N2 178.38(14) ?
C18 C19 C20 C15 -1.4(2) ?
C16 C15 C20 N2 -175.61(13) ?
C14 C15 C20 N2 5.0(2) ?
C16 C15 C20 C19 4.1(2) ?
C14 C15 C20 C19 -175.24(12) ?
C3 C4 N3 C14 33.5(2) y
C5 C4 N3 C14 -144.23(12) ?
C3 C4 N3 C21 -114.07(15) y
C5 C4 N3 C21 68.2(2) y
C13 C14 N3 C4 -34.7(2) y
C15 C14 N3 C4 145.10(12) ?
C13 C14 N3 C21 113.16(15) y
C15 C14 N3 C21 -67.0(2) ?

loop_
_cod_related_entry_id
_cod_related_entry_database
_cod_related_entry_code
1 ChemSpider 21135861
